data_4339529
loop_
_publ_author_name
'Tobash, Paul H.'
'DiFilippo, Gary'
'Bobev, Svilen'
'Hur, Namjung'
'Thompson, Joe D.'
'Sarrao, John L.'

_publ_section_title
;
 Structure and properties of Gd3Ge4: the orthorhombic RE3Ge4 structures
 revisited (RE = Y, Tb-Tm).
;
_journal_issue 21
_journal_name_full 'Inorganic chemistry'
_journal_page_first 8690
_journal_page_last 8697
_journal_paper_doi 10.1021/ic7009034
_journal_volume 46
_journal_year 2007
_chemical_formula_moiety 4(Ge),3(Ho)
_chemical_formula_sum 'Ge4 Ho3'
_chemical_formula_weight 785.15
_chemical_name_systematic
; 
 ? 
;
_space_group_IT_number 63
_symmetry_cell_setting orthorhombic
_symmetry_space_group_name_Hall '-C 2c 2'
_symmetry_space_group_name_H-M 'C m c m'
_atom_sites_solution_primary direct
_atom_sites_solution_secondary difmap
_audit_creation_method SHELXL-97
_audit_update_record
;
2007-04-11 # Formatted by publCIF
;
_cell_angle_alpha 90.00
_cell_angle_beta 90.00
_cell_angle_gamma 90.00
_cell_formula_units_Z 4
_cell_length_a 4.0305(17)
_cell_length_b 10.582(4)
_cell_length_c 14.138(6)
_cell_measurement_reflns_used 365
_cell_measurement_temperature 120(2)
_cell_measurement_theta_max 26.36
_cell_measurement_theta_min 2.88
_cell_volume 603.0(4)
_computing_cell_refinement 'Bruker SMART'
_computing_data_collection 'Bruker SMART'
_computing_data_reduction 'Bruker SAINT'
_computing_molecular_graphics 'Bruker SHELXTL'
_computing_publication_material 'Bruker SHELXTL'
_computing_structure_refinement 'SHELXL-97 (Sheldrick, 1997)'
_computing_structure_solution 'SHELXS-97 (Sheldrick, 1990)'
_diffrn_ambient_temperature 120(2)
_diffrn_measured_fraction_theta_full 1.000
_diffrn_measured_fraction_theta_max 1.000
_diffrn_measurement_device_type 'CCD area detector'
_diffrn_measurement_method 'phi and omega scans'
_diffrn_radiation_monochromator graphite
_diffrn_radiation_source 'fine-focus sealed tube'
_diffrn_radiation_type MoK\a
_diffrn_radiation_wavelength 0.71073
_diffrn_reflns_av_R_equivalents 0.0447
_diffrn_reflns_av_sigmaI/netI 0.0244
_diffrn_reflns_limit_h_max 5
_diffrn_reflns_limit_h_min -5
_diffrn_reflns_limit_k_max 12
_diffrn_reflns_limit_k_min -12
_diffrn_reflns_limit_l_max 17
_diffrn_reflns_limit_l_min -17
_diffrn_reflns_number 3088
_diffrn_reflns_theta_full 26.36
_diffrn_reflns_theta_max 26.36
_diffrn_reflns_theta_min 2.88
_exptl_absorpt_coefficient_mu 58.387
_exptl_absorpt_correction_T_max 0.0538
_exptl_absorpt_correction_T_min 0.0433
_exptl_absorpt_correction_type multi-scan
_exptl_absorpt_process_details
; 
SADABS (Sheldrick, 2003)
;
_exptl_crystal_colour silver
_exptl_crystal_density_diffrn 8.648
_exptl_crystal_density_method 'not measured'
_exptl_crystal_description needle
_exptl_crystal_F_000 1316
_exptl_crystal_size_max 0.06
_exptl_crystal_size_mid 0.05
_exptl_crystal_size_min 0.05
_refine_diff_density_max 1.372
_refine_diff_density_min -1.946
_refine_diff_density_rms 0.408
_refine_ls_extinction_coef 0.00163(10)
_refine_ls_extinction_expression Fc^*^=kFc[1+0.001xFc^2^\l^3^/sin(2\q)]^-1/4^
_refine_ls_extinction_method SHELXL
_refine_ls_goodness_of_fit_ref 1.183
_refine_ls_matrix_type full
_refine_ls_number_parameters 28
_refine_ls_number_reflns 365
_refine_ls_number_restraints 0
_refine_ls_restrained_S_all 1.183
_refine_ls_R_factor_all 0.0257
_refine_ls_R_factor_gt 0.0217
_refine_ls_shift/su_max 0.000
_refine_ls_shift/su_mean 0.000
_refine_ls_structure_factor_coef Fsqd
_refine_ls_weighting_details 'calc w=1/[\s^2^(Fo^2^)+(0.0212P)^2^+1.7769P] where P=(Fo^2^+2Fc^2^)/3'
_refine_ls_weighting_scheme calc
_refine_ls_wR_factor_gt 0.0447
_refine_ls_wR_factor_ref 0.0458
_reflns_number_gt 331
_reflns_number_total 365
_reflns_threshold_expression >2sigma(I)
_cod_data_source_file ic7009034-file003.cif
_cod_data_source_block Ho3Ge4
_cod_database_code 4339529

loop_
_symmetry_equiv_pos_as_xyz
'x, y, z'
'-x, -y, z+1/2'
'-x, y, -z+1/2'
'x, -y, -z'
'x+1/2, y+1/2, z'
'-x+1/2, -y+1/2, z+1/2'
'-x+1/2, y+1/2, -z+1/2'
'x+1/2, -y+1/2, -z'
'-x, -y, -z'
'x, y, -z-1/2'
'x, -y, z-1/2'
'-x, y, z'
'-x+1/2, -y+1/2, -z'
'x+1/2, y+1/2, -z-1/2'
'x+1/2, -y+1/2, z-1/2'
'-x+1/2, y+1/2, z'

loop_
_atom_site_label
_atom_site_type_symbol
_atom_site_fract_x
_atom_site_fract_y
_atom_site_fract_z
_atom_site_U_iso_or_equiv
_atom_site_adp_type
_atom_site_occupancy
_atom_site_symmetry_multiplicity
_atom_site_calc_flag
_atom_site_refinement_flags
Ho2 Ho 0.0000 0.04521(6) 0.2500 0.0081(2) Uani 1 4 d S
Ho1 Ho 0.0000 0.33034(4) 0.09719(3) 0.0083(2) Uani 1 2 d S
Ge1 Ge 0.0000 0.0159(9) 0.0099(8) 0.0118(13) Uani 0.50 2 d SP
Ge3 Ge 0.0000 0.77394(14) 0.2500 0.0090(3) Uani 1 4 d S
Ge2 Ge 0.0000 0.61985(10) 0.10854(7) 0.0099(3) Uani 1 2 d S

loop_
_atom_site_aniso_label
_atom_site_aniso_U_11
_atom_site_aniso_U_22
_atom_site_aniso_U_33
_atom_site_aniso_U_23
_atom_site_aniso_U_13
_atom_site_aniso_U_12
Ho2 0.0077(4) 0.0088(3) 0.0077(4) 0.000 0.000 0.000
Ho1 0.0086(3) 0.0096(3) 0.0067(3) 0.00013(16) 0.000 0.000
Ge1 0.0070(9) 0.006(4) 0.023(4) 0.009(2) 0.000 0.000
Ge3 0.0109(8) 0.0096(8) 0.0065(7) 0.000 0.000 0.000
Ge2 0.0126(6) 0.0093(6) 0.0077(5) -0.0006(4) 0.000 0.000

loop_
_atom_type_symbol
_atom_type_description
_atom_type_scat_dispersion_real
_atom_type_scat_dispersion_imag
_atom_type_scat_source
Ge Ge 0.1547 1.8001 'International Tables Vol C Tables 4.2.6.8 and 6.1.1.4'
Ho Ho -0.2175 4.6783 'International Tables Vol C Tables 4.2.6.8 and 6.1.1.4'

loop_
_geom_angle_atom_site_label_1
_geom_angle_atom_site_label_2
_geom_angle_atom_site_label_3
_geom_angle
_geom_angle_site_symmetry_1
_geom_angle_site_symmetry_3
Ge3 Ho2 Ge2 105.55(2) 1_545 14_546
Ge3 Ho2 Ge2 105.55(2) 1_545 5_445
Ge2 Ho2 Ge2 148.91(5) 14_546 5_445
Ge3 Ho2 Ge2 105.55(2) 1_545 14_446
Ge2 Ho2 Ge2 86.28(4) 14_546 14_446
Ge2 Ho2 Ge2 85.48(5) 5_445 14_446
Ge3 Ho2 Ge2 105.55(2) 1_545 5_545
Ge2 Ho2 Ge2 85.48(4) 14_546 5_545
Ge2 Ho2 Ge2 86.28(4) 5_445 5_545
Ge2 Ho2 Ge2 148.91(5) 14_446 5_545
Ge3 Ho2 Ge3 140.22(2) 1_545 5_545
Ge2 Ho2 Ge3 49.95(3) 14_546 5_545
Ge2 Ho2 Ge3 103.39(3) 5_445 5_545
Ge2 Ho2 Ge3 103.39(3) 14_446 5_545
Ge2 Ho2 Ge3 49.95(3) 5_545 5_545
Ge3 Ho2 Ge3 140.22(2) 1_545 5_445
Ge2 Ho2 Ge3 103.39(3) 14_546 5_445
Ge2 Ho2 Ge3 49.95(3) 5_445 5_445
Ge2 Ho2 Ge3 49.95(3) 14_446 5_445
Ge2 Ho2 Ge3 103.39(3) 5_545 5_445
Ge3 Ho2 Ge3 79.56(5) 5_545 5_445
Ge3 Ho2 Ge1 84.79(16) 1_545 .
Ge2 Ho2 Ge1 134.44(5) 14_546 .
Ge2 Ho2 Ge1 49.35(7) 5_445 .
Ge2 Ho2 Ge1 134.44(5) 14_446 .
Ge2 Ho2 Ge1 49.35(8) 5_545 .
Ge3 Ho2 Ge1 94.01(13) 5_545 .
Ge3 Ho2 Ge1 94.01(13) 5_445 .
Ge3 Ho2 Ge1 84.79(16) 1_545 10_556
Ge2 Ho2 Ge1 49.35(7) 14_546 10_556
Ge2 Ho2 Ge1 134.44(5) 5_445 10_556
Ge2 Ho2 Ge1 49.35(7) 14_446 10_556
Ge2 Ho2 Ge1 134.44(5) 5_545 10_556
Ge3 Ho2 Ge1 94.01(13) 5_545 10_556
Ge3 Ho2 Ge1 94.01(13) 5_445 10_556
Ge1 Ho2 Ge1 169.6(3) . 10_556
Ge3 Ho2 Ho1 144.398(18) 1_545 .
Ge2 Ho2 Ho1 100.20(3) 14_546 .
Ge2 Ho2 Ho1 52.19(2) 5_445 .
Ge2 Ho2 Ho1 100.20(3) 14_446 .
Ge2 Ho2 Ho1 52.19(2) 5_545 .
Ge3 Ho2 Ho1 51.33(2) 5_545 .
Ge3 Ho2 Ho1 51.33(2) 5_445 .
Ge1 Ho2 Ho1 59.61(17) . .
Ge1 Ho2 Ho1 130.82(17) 10_556 .
Ge3 Ho2 Ho1 144.397(18) 1_545 10_556
Ge2 Ho2 Ho1 52.19(2) 14_546 10_556
Ge2 Ho2 Ho1 100.20(3) 5_445 10_556
Ge2 Ho2 Ho1 52.19(2) 14_446 10_556
Ge2 Ho2 Ho1 100.20(3) 5_545 10_556
Ge3 Ho2 Ho1 51.33(2) 5_545 10_556
Ge3 Ho2 Ho1 51.33(2) 5_445 10_556
Ge1 Ho2 Ho1 130.82(17) . 10_556
Ge1 Ho2 Ho1 59.61(17) 10_556 10_556
Ho1 Ho2 Ho1 71.21(4) . 10_556
Ge3 Ho2 Ho1 52.418(17) 1_545 5_445
Ge2 Ho2 Ho1 157.88(3) 14_546 5_445
Ge2 Ho2 Ho1 53.17(3) 5_445 5_445
Ge2 Ho2 Ho1 100.78(3) 14_446 5_445
Ge2 Ho2 Ho1 98.04(3) 5_545 5_445
Ge3 Ho2 Ho1 144.546(16) 5_545 5_445
Ge3 Ho2 Ho1 97.06(3) 5_445 5_445
Ge1 Ho2 Ho1 50.76(12) . 5_445
Ge1 Ho2 Ho1 121.44(13) 10_556 5_445
Ho1 Ho2 Ho1 99.12(3) . 5_445
Ho1 Ho2 Ho1 146.435(16) 10_556 5_445
Ge2 Ho1 Ge1 53.60(18) 9_565 13
Ge2 Ho1 Ge1 53.60(18) 9_565 13_455
Ge1 Ho1 Ge1 84.4(3) 13 13_455
Ge2 Ho1 Ge2 100.63(3) 9_565 5_445
Ge1 Ho1 Ge2 151.45(14) 13 5_445
Ge1 Ho1 Ge2 88.76(14) 13_455 5_445
Ge2 Ho1 Ge2 100.63(3) 9_565 5_545
Ge1 Ho1 Ge2 88.76(14) 13 5_545
Ge1 Ho1 Ge2 151.45(14) 13_455 5_545
Ge2 Ho1 Ge2 84.13(5) 5_445 5_545
Ge2 Ho1 Ge3 137.781(17) 9_565 5_545
Ge1 Ho1 Ge3 91.15(19) 13 5_545
Ge1 Ho1 Ge3 156.68(12) 13_455 5_545
Ge2 Ho1 Ge3 105.25(4) 5_445 5_545
Ge2 Ho1 Ge3 50.74(3) 5_545 5_545
Ge2 Ho1 Ge3 137.781(17) 9_565 5_445
Ge1 Ho1 Ge3 156.68(12) 13 5_445
Ge1 Ho1 Ge3 91.15(19) 13_455 5_445
Ge2 Ho1 Ge3 50.74(3) 5_445 5_445
Ge2 Ho1 Ge3 105.25(4) 5_545 5_445
Ge3 Ho1 Ge3 83.92(4) 5_545 5_445
Ge2 Ho1 Ge2 82.72(3) 9_565 .
Ge1 Ho1 Ge2 59.00(11) 13 .
Ge1 Ho1 Ge2 59.00(11) 13_455 .
Ge2 Ho1 Ge2 137.45(2) 5_445 .
Ge2 Ho1 Ge2 137.45(2) 5_545 .
Ge3 Ho1 Ge2 99.22(3) 5_545 .
Ge3 Ho1 Ge2 99.22(3) 5_445 .
Ge2 Ho1 Ge1 59.40(18) 9_565 5
Ge1 Ho1 Ge1 8.2(2) 13 5
Ge1 Ho1 Ge1 83.76(4) 13_455 5
Ge2 Ho1 Ge1 159.09(16) 5_445 5
Ge2 Ho1 Ge1 93.17(13) 5_545 5
Ge3 Ho1 Ge1 88.62(19) 5_545 5
Ge3 Ho1 Ge1 148.53(12) 5_445 5
Ge2 Ho1 Ge1 51.88(10) . 5
Ge2 Ho1 Ge1 59.40(18) 9_565 5_455
Ge1 Ho1 Ge1 83.76(4) 13 5_455
Ge1 Ho1 Ge1 8.2(2) 13_455 5_455
Ge2 Ho1 Ge1 93.17(13) 5_445 5_455
Ge2 Ho1 Ge1 159.09(16) 5_545 5_455
Ge3 Ho1 Ge1 148.53(12) 5_545 5_455
Ge3 Ho1 Ge1 88.62(19) 5_445 5_455
Ge2 Ho1 Ge1 51.88(10) . 5_455
Ge1 Ho1 Ge1 82.0(3) 5 5_455
Ge2 Ho1 Ho2 135.87(3) 9_565 .
Ge1 Ho1 Ho2 137.28(16) 13 .
Ge1 Ho1 Ho2 137.28(16) 13_455 .
Ge2 Ho1 Ho2 50.72(3) 5_445 .
Ge2 Ho1 Ho2 50.72(3) 5_545 .
Ge3 Ho1 Ho2 54.67(3) 5_545 .
Ge3 Ho1 Ho2 54.67(3) 5_445 .
Ge2 Ho1 Ho2 141.40(3) . .
Ge1 Ho1 Ho2 138.89(17) 5 .
Ge1 Ho1 Ho2 138.89(17) 5_455 .
Ge2 Ho1 Ho2 117.48(3) 9_565 5
Ge1 Ho1 Ho2 66.34(16) 13 5
Ge1 Ho1 Ho2 108.96(11) 13_455 5
Ge2 Ho1 Ho2 141.53(3) 5_445 5
Ge2 Ho1 Ho2 93.36(3) 5_545 5
Ge3 Ho1 Ho2 49.00(4) 5_545 5
Ge3 Ho1 Ho2 93.83(3) 5_445 5
Ge2 Ho1 Ho2 50.26(2) . 5
Ge1 Ho1 Ho2 59.22(17) 5 5
Ge1 Ho1 Ho2 101.38(10) 5_455 5
Ho2 Ho1 Ho2 99.12(3) . 5
Ge2 Ge1 Ge2 97.2(2) 5_545 5_445
Ge2 Ge1 Ho1 62.36(13) 5_545 13
Ge2 Ge1 Ho1 123.0(3) 5_445 13
Ge2 Ge1 Ho1 123.0(3) 5_545 13_455
Ge2 Ge1 Ho1 62.36(13) 5_445 13_455
Ho1 Ge1 Ho1 84.4(3) 13 13_455
Ge2 Ge1 Ho1 123.1(5) 5_545 5_445
Ge2 Ge1 Ho1 63.97(17) 5_445 5_445
Ho1 Ge1 Ho1 171.8(2) 13 5_445
Ho1 Ge1 Ho1 96.24(4) 13_455 5_445
Ge2 Ge1 Ho1 63.97(17) 5_545 5_545
Ge2 Ge1 Ho1 123.1(5) 5_445 5_545
Ho1 Ge1 Ho1 96.24(4) 13 5_545
Ho1 Ge1 Ho1 171.8(2) 13_455 5_545
Ho1 Ge1 Ho1 82.0(3) 5_445 5_545
Ge2 Ge1 Ho2 56.35(19) 5_545 .
Ge2 Ge1 Ho2 56.35(19) 5_445 .
Ho1 Ge1 Ho2 116.96(14) 13 .
Ho1 Ge1 Ho2 116.96(14) 13_455 .
Ho1 Ge1 Ho2 70.0(3) 5_445 .
Ho1 Ge1 Ho2 70.0(3) 5_545 .
Ge2 Ge3 Ge2 101.62(8) 10_556 .
Ge2 Ge3 Ho2 129.19(4) 10_556 1_565
Ge2 Ge3 Ho2 129.19(4) . 1_565
Ge2 Ge3 Ho1 64.51(3) 10_556 14_556
Ge2 Ge3 Ho1 132.90(4) . 14_556
Ho2 Ge3 Ho1 78.58(3) 1_565 14_556
Ge2 Ge3 Ho1 132.90(4) 10_556 5_455
Ge2 Ge3 Ho1 64.51(3) . 5_455
Ho2 Ge3 Ho1 78.58(3) 1_565 5_455
Ho1 Ge3 Ho1 157.16(6) 14_556 5_455
Ge2 Ge3 Ho1 64.51(3) 10_556 14_456
Ge2 Ge3 Ho1 132.90(4) . 14_456
Ho2 Ge3 Ho1 78.58(3) 1_565 14_456
Ho1 Ge3 Ho1 83.92(4) 14_556 14_456
Ho1 Ge3 Ho1 91.58(4) 5_455 14_456
Ge2 Ge3 Ho1 132.90(4) 10_556 5
Ge2 Ge3 Ho1 64.51(3) . 5
Ho2 Ge3 Ho1 78.58(3) 1_565 5
Ho1 Ge3 Ho1 91.58(4) 14_556 5
Ho1 Ge3 Ho1 83.92(4) 5_455 5
Ho1 Ge3 Ho1 157.16(6) 14_456 5
Ge2 Ge3 Ho2 60.95(4) 10_556 5_455
Ge2 Ge3 Ho2 60.95(4) . 5_455
Ho2 Ge3 Ho2 140.22(2) 1_565 5_455
Ho1 Ge3 Ho2 125.45(4) 14_556 5_455
Ho1 Ge3 Ho2 74.00(3) 5_455 5_455
Ho1 Ge3 Ho2 74.00(3) 14_456 5_455
Ho1 Ge3 Ho2 125.45(4) 5 5_455
Ge2 Ge3 Ho2 60.95(3) 10_556 5
Ge2 Ge3 Ho2 60.95(3) . 5
Ho2 Ge3 Ho2 140.22(3) 1_565 5
Ho1 Ge3 Ho2 74.00(3) 14_556 5
Ho1 Ge3 Ho2 125.45(4) 5_455 5
Ho1 Ge3 Ho2 125.45(4) 14_456 5
Ho1 Ge3 Ho2 74.00(3) 5 5
Ho2 Ge3 Ho2 79.56(5) 5_455 5
Ge3 Ge2 Ge1 131.38(11) . 5_455
Ge3 Ge2 Ge1 131.38(11) . 5
Ge1 Ge2 Ge1 97.2(2) 5_455 5
Ge3 Ge2 Ho2 69.11(4) . 5
Ge1 Ge2 Ho2 139.1(3) 5_455 5
Ge1 Ge2 Ho2 74.3(2) 5 5
Ge3 Ge2 Ho2 69.11(4) . 5_455
Ge1 Ge2 Ho2 74.3(2) 5_455 5_455
Ge1 Ge2 Ho2 139.1(3) 5 5_455
Ho2 Ge2 Ho2 86.28(4) 5 5_455
Ge3 Ge2 Ho1 130.54(5) . 9_565
Ge1 Ge2 Ho1 64.0(3) 5_455 9_565
Ge1 Ge2 Ho1 64.0(3) 5 9_565
Ho2 Ge2 Ho1 135.69(2) 5 9_565
Ho2 Ge2 Ho1 135.69(2) 5_455 9_565
Ge3 Ge2 Ho1 64.75(3) . 5
Ge1 Ge2 Ho1 141.1(3) 5_455 5
Ge1 Ge2 Ho1 76.87(16) 5 5
Ho2 Ge2 Ho1 77.09(3) 5 5
Ho2 Ge2 Ho1 133.85(4) 5_455 5
Ho1 Ge2 Ho1 79.37(3) 9_565 5
Ge3 Ge2 Ho1 64.75(3) . 5_455
Ge1 Ge2 Ho1 76.87(16) 5_455 5_455
Ge1 Ge2 Ho1 141.1(3) 5 5_455
Ho2 Ge2 Ho1 133.85(4) 5 5_455
Ho2 Ge2 Ho1 77.09(3) 5_455 5_455
Ho1 Ge2 Ho1 79.37(3) 9_565 5_455
Ho1 Ge2 Ho1 84.13(5) 5 5_455
Ge3 Ge2 Ho1 132.19(5) . .
Ge1 Ge2 Ho1 64.2(2) 5_455 .
Ge1 Ge2 Ho1 64.2(2) 5 .
Ho2 Ge2 Ho1 76.57(3) 5 .
Ho2 Ge2 Ho1 76.57(3) 5_455 .
Ho1 Ge2 Ho1 97.28(3) 9_565 .
Ho1 Ge2 Ho1 137.45(2) 5 .
Ho1 Ge2 Ho1 137.45(2) 5_455 .

loop_
_geom_bond_atom_site_label_1
_geom_bond_atom_site_label_2
_geom_bond_distance
_geom_bond_site_symmetry_2
Ho2 Ge3 2.871(2) 1_545
Ho2 Ge2 2.9471(11) 14_546
Ho2 Ge2 2.9471(11) 5_445
Ho2 Ge2 2.9471(11) 14_446
Ho2 Ge2 2.9471(11) 5_545
Ho2 Ge3 3.1496(16) 5_545
Ho2 Ge3 3.1496(15) 5_445
Ho2 Ge1 3.408(11) .
Ho2 Ge1 3.408(11) 10_556
Ho2 Ho1 3.7110(13) .
Ho2 Ho1 3.7110(13) 10_556
Ho2 Ho1 3.7281(11) 5_445
Ho1 Ge2 2.9560(17) 9_565
Ho1 Ge1 3.000(10) 13
Ho1 Ge1 3.000(10) 13_455
Ho1 Ge2 3.0080(13) 5_445
Ho1 Ge2 3.0080(13) 5_545
Ho1 Ge3 3.0141(10) 5_545
Ho1 Ge3 3.0141(10) 5_445
Ho1 Ge2 3.0679(18) .
Ho1 Ge1 3.073(10) 5
Ho1 Ge1 3.073(10) 5_455
Ho1 Ho2 3.7281(11) 5
Ge1 Ge2 2.686(5) 5_545
Ge1 Ge2 2.686(5) 5_445
Ge1 Ho1 3.000(10) 13
Ge1 Ho1 3.000(10) 13_455
Ge1 Ho1 3.073(10) 5_445
Ge1 Ho1 3.073(10) 5_545
Ge3 Ge2 2.5804(16) 10_556
Ge3 Ge2 2.5804(16) .
Ge3 Ho2 2.871(2) 1_565
Ge3 Ho1 3.0141(10) 14_556
Ge3 Ho1 3.0141(10) 5_455
Ge3 Ho1 3.0141(10) 14_456
Ge3 Ho1 3.0141(10) 5
Ge3 Ho2 3.1496(16) 5_455
Ge3 Ho2 3.1496(15) 5
Ge2 Ge1 2.686(5) 5_455
Ge2 Ge1 2.686(5) 5
Ge2 Ho2 2.9471(11) 5
Ge2 Ho2 2.9471(11) 5_455
Ge2 Ho1 2.9559(17) 9_565
Ge2 Ho1 3.0081(13) 5
Ge2 Ho1 3.0081(13) 5_455
